data_1519162
loop_
_publ_author_name
'Sletten, Jorunn'
'Julve, Miguel'

_publ_section_title
;
 Crystal and Molecular Structure of Tris(1,10-phenanthroline)copper(II)
 Trifluoromethylsulfonate Monohydrate
;
_journal_name_full 'Acta Chemica Scandinavica'
_journal_page_first 631
_journal_page_last 633
_journal_volume 53
_journal_year 1999
_chemical_formula_sum 'C38 H26 Cu F6 N6 O7 S2'
_chemical_formula_weight 920.31
_space_group_IT_number 2
_symmetry_cell_setting triclinic
_symmetry_Int_Tables_number 2
_symmetry_space_group_name_Hall '-P 1'
_symmetry_space_group_name_H-M 'P -1'
_cell_angle_alpha 104.1650(10)
_cell_angle_beta 104.2840(10)
_cell_angle_gamma 105.7230(10)
_cell_formula_units_Z 2
_cell_length_a 10.7448(3)
_cell_length_b 13.4992(3)
_cell_length_c 14.8755(4)
_cell_volume 1897.10(9)
_diffrn_ambient_temperature 293
_diffrn_radiation_probe x-ray
_diffrn_radiation_type MoK\a
_diffrn_radiation_wavelength 0.71069
_exptl_absorpt_coefficient_mu 0.775
_exptl_crystal_density_diffrn 1.611
_refine_ls_number_parameters 542
_refine_ls_number_reflns 6036
_refine_ls_R_factor_gt 0.0497
_refine_ls_wR_factor_gt 0.1494
_cod_data_source_file Acta-Chem-Scand-1999-53-631-633.cif
_cod_data_source_block CuF6
_cod_depositor_comments
;
No atomic thermal parameters in the paper,
a B = 2 A**2 value was arbitrarily applied to all atoms

 Oxygen atoms added
;
_cod_original_cell_volume 1897.10(8)
_cod_database_code 1519162

loop_
_symmetry_equiv_pos_site_id
_symmetry_equiv_pos_as_xyz
1 x,y,z
2 -x,-y,-z

loop_
_atom_site_label
_atom_site_type_symbol
_atom_site_thermal_displace_type
_atom_site_fract_x
_atom_site_fract_y
_atom_site_fract_z
_atom_site_occupancy
_atom_site_U_iso_or_equiv
_atom_site_calc_flag
_atom_site_refinement_flags
_atom_site_disorder_assembly
_atom_site_disorder_group
Cu Cu Uiso 0.58160(10) 0.22180(10) 0.30390(10) 1.000 0.0253 . . . .
N1 N Uiso 0.6689(3) 0.1054(2) 0.2793(2) 1.000 0.0253 . . . .
N2 N Uiso 0.4413(3) 0.1179(2) 0.1672(2) 1.000 0.0253 . . . .
N3 N Uiso 0.5074(3) 0.3430(2) 0.2995(2) 1.000 0.0253 . . . .
N4 N Uiso 0.7277(3) 0.3297(2) 0.2453(2) 1.000 0.0253 . . . .
N5 N Uiso 0.4343(3) 0.1239(2) 0.3723(2) 1.000 0.0253 . . . .
N6 N Uiso 0.6842(3) 0.2887(2) 0.4529(2) 1.000 0.0253 . . . .
C1 C Uiso 0.7886(3) 0.1053(3) 0.3321(3) 1.000 0.0253 . . . .
C2 C Uiso 0.8356(4) 0.0189(3) 0.3059(3) 1.000 0.0253 . . . .
C3 C Uiso 0.7550(4) -0.0705(3) 0.2239(3) 1.000 0.0253 . . . .
C4 C Uiso 0.6294(3) -0.0729(3) 0.1664(2) 1.000 0.0253 . . . .
C5 C Uiso 0.5383(4) -0.1616(3) 0.0790(3) 1.000 0.0253 . . . .
C6 C Uiso 0.4195(4) -0.1573(3) 0.0252(3) 1.000 0.0253 . . . .
C7 C Uiso 0.3797(3) -0.0640(3) 0.0523(2) 1.000 0.0253 . . . .
C8 C Uiso 0.2597(4) -0.0538(3) -0.0020(3) 1.000 0.0253 . . . .
C9 C Uiso 0.2333(4) 0.0399(3) 0.0286(3) 1.000 0.0253 . . . .
C10 C Uiso 0.3267(3) 0.1250(3) 0.1134(2) 1.000 0.0253 . . . .
C11 C Uiso 0.4673(3) 0.0244(2) 0.1372(2) 1.000 0.0253 . . . .
C12 C Uiso 0.5914(3) 0.0188(2) 0.1962(2) 1.000 0.0253 . . . .
C13 C Uiso 0.4103(4) 0.3572(3) 0.3351(3) 1.000 0.0253 . . . .
C14 C Uiso 0.3432(5) 0.4294(3) 0.3147(3) 1.000 0.0253 . . . .
C15 C Uiso 0.3777(4) 0.4848(3) 0.2549(3) 1.000 0.0253 . . . .
C16 C Uiso 0.4835(4) 0.4745(3) 0.2173(3) 1.000 0.0253 . . . .
C17 C Uiso 0.5282(5) 0.5311(3) 0.1548(3) 1.000 0.0253 . . . .
C18 C Uiso 0.6331(5) 0.5212(3) 0.1238(3) 1.000 0.0253 . . . .
C19 C Uiso 0.7063(4) 0.4544(3) 0.1539(2) 1.000 0.0253 . . . .
C20 C Uiso 0.8227(4) 0.4452(3) 0.1293(3) 1.000 0.0253 . . . .
C21 C Uiso 0.8890(4) 0.3823(3) 0.1637(3) 1.000 0.0253 . . . .
C22 C Uiso 0.8378(3) 0.3248(3) 0.2217(2) 1.000 0.0253 . . . .
C23 C Uiso 0.6634(3) 0.3941(2) 0.2128(2) 1.000 0.0253 . . . .
C24 C Uiso 0.5482(3) 0.4030(2) 0.2435(2) 1.000 0.0253 . . . .
C25 C Uiso 0.3115(4) 0.0462(3) 0.3325(3) 1.000 0.0253 . . . .
C26 C Uiso 0.2459(4) -0.0058(3) 0.3873(3) 1.000 0.0253 . . . .
C27 C Uiso 0.3082(4) 0.0245(3) 0.4853(3) 1.000 0.0253 . . . .
C28 C Uiso 0.4382(4) 0.1082(3) 0.5311(3) 1.000 0.0253 . . . .
C29 C Uiso 0.5114(5) 0.1473(4) 0.6348(3) 1.000 0.0253 . . . .
C30 C Uiso 0.6346(5) 0.2280(4) 0.6751(3) 1.000 0.0253 . . . .
C31 C Uiso 0.6979(4) 0.2801(3) 0.6156(2) 1.000 0.0253 . . . .
C32 C Uiso 0.8239(4) 0.3669(3) 0.6539(3) 1.000 0.0253 . . . .
C33 C Uiso 0.8753(4) 0.4143(3) 0.5931(3) 1.000 0.0253 . . . .
C34 C Uiso 0.8020(4) 0.3728(3) 0.4928(3) 1.000 0.0253 . . . .
C35 C Uiso 0.6294(3) 0.2426(2) 0.5133(2) 1.000 0.0253 . . . .
C36 C Uiso 0.4976(3) 0.1562(3) 0.4703(2) 1.000 0.0253 . . . .
S1 S Uiso -0.13060(10) -0.30150(10) -0.00640(10) 1.000 0.0253 . . . .
F1 F Uiso 0.1283(3) -0.2406(5) 0.0968(4) 1.000 0.0253 . . . .
F2 F Uiso 0.0330(5) -0.1272(3) 0.1400(3) 1.000 0.0253 . . . .
F3 F Uiso -0.0081(4) -0.2730(4) 0.1777(2) 1.000 0.0253 . . . .
O1 O Uiso -0.2433(3) -0.2834(3) 0.0211(3) 1.000 0.0253 . . . .
O2 O Uiso -0.0895(3) -0.2454(3) -0.0699(2) 1.000 0.0253 . . . .
O3 O Uiso -0.1364(4) -0.4125(3) -0.0320(3) 1.000 0.0253 . . . .
C37 C Uiso 0.0127(5) -0.2331(5) 0.1069(4) 1.000 0.0253 . . . .
S2 S Uiso 0.17550(10) 0.31640(10) 0.49720(10) 1.000 0.0253 . . . .
F4 F Uiso 0.0266(5) 0.1784(4) 0.5557(3) 1.000 0.0253 . . . .
F5 F Uiso 0.2423(5) 0.2310(4) 0.6318(3) 1.000 0.0253 . . . .
F6 F Uiso 0.1353(5) 0.3317(4) 0.6622(3) 1.000 0.0253 . . . .
O4 O Uiso 0.3018(5) 0.3974(6) 0.5400(4) 1.000 0.0253 . . . .
O5 O Uiso 0.1735(5) 0.2259(4) 0.4207(3) 1.000 0.0253 . . . .
O6 O Uiso 0.0555(4) 0.3420(4) 0.4600(3) 1.000 0.0253 . . . .
C38 C Uiso 0.1391(5) 0.2526(5) 0.5863(3) 1.000 0.0253 . . . .
O7 O Uiso -0.0335(5) -0.1442(4) -0.2093(3) 1.000 0.0253 . . . .

loop_
_geom_angle_atom_site_label_1
_geom_angle_atom_site_label_2
_geom_angle_atom_site_label_3
_geom_angle
_geom_angle_site_symmetry_1
_geom_angle_site_symmetry_2
_geom_angle_site_symmetry_3
_geom_angle_publ_flag
N1 Cu N2 80.84(13) . . . yes
N1 Cu N3 165.89(14) . . . yes
N1 Cu N4 90.73(12) . . . yes
N1 Cu N5 92.65(12) . . . yes
N1 Cu N6 95.97(13) . . . yes
N2 Cu N3 93.11(13) . . . yes
N2 Cu N4 96.61(12) . . . yes
N2 Cu N5 86.45(12) . . . yes
N2 Cu N6 162.00(14) . . . yes
N3 Cu N4 77.24(13) . . . yes
N3 Cu N5 99.72(13) . . . yes
N3 Cu N6 93.60(13) . . . yes
N4 Cu N5 175.77(12) . . . yes
N4 Cu N6 101.16(12) . . . yes
N5 Cu N6 75.96(12) . . . yes
O1 S1 O2 115.0(2) . . . yes
O1 S1 O3 115.1(3) . . . yes
O1 S1 C37 103.3(3) . . . yes
O2 S1 O3 114.9(2) . . . yes
O2 S1 C37 102.6(3) . . . yes
O3 S1 C37 103.6(3) . . . yes
O4 S2 O6 120.1(4) . . . yes
O4 S2 C38 108.8(3) . . . yes
O5 S2 C38 101.7(3) . . . yes
O6 S2 C38 104.5(3) . . . yes
O5 S2 O6 107.5(3) . . . yes
O4 S2 O5 112.5(3) . . . yes
Cu N1 C12 113.0(2) . . . yes
C1 N1 C12 118.2(3) . . . yes
Cu N1 C1 128.8(3) . . . yes
Cu N2 C10 129.9(2) . . . yes
C10 N2 C11 118.1(3) . . . yes
Cu N2 C11 111.6(2) . . . yes
Cu N3 C24 115.9(2) . . . yes
C13 N3 C24 119.1(3) . . . yes
Cu N3 C13 124.3(3) . . . yes
Cu N4 C23 106.7(2) . . . yes
C22 N4 C23 118.2(3) . . . yes
Cu N4 C22 133.6(2) . . . yes
Cu N5 C36 108.7(2) . . . yes
C25 N5 C36 118.7(3) . . . yes
Cu N5 C25 132.6(2) . . . yes
Cu N6 C35 118.1(2) . . . yes
C34 N6 C35 118.8(3) . . . yes
Cu N6 C34 123.0(3) . . . yes
N1 C1 C2 122.5(4) . . . yes
C1 C2 C3 119.3(4) . . . no
C2 C3 C4 119.8(4) . . . no
C5 C4 C12 118.4(3) . . . no
C3 C4 C5 124.2(4) . . . no
C3 C4 C12 117.4(3) . . . no
C4 C5 C6 121.1(4) . . . no
C5 C6 C7 121.8(4) . . . no
C8 C7 C11 117.3(3) . . . no
C6 C7 C8 124.2(3) . . . no
C6 C7 C11 118.4(3) . . . no
C7 C8 C9 119.6(4) . . . no
C8 C9 C10 119.6(4) . . . no
N2 C10 C9 122.4(4) . . . yes
N2 C11 C7 123.0(3) . . . yes
C7 C11 C12 120.0(3) . . . no
N2 C11 C12 117.0(3) . . . yes
N1 C12 C4 122.8(3) . . . yes
C4 C12 C11 120.2(3) . . . no
N1 C12 C11 117.0(3) . . . yes
N3 C13 C14 122.5(4) . . . yes
C13 C14 C15 118.8(5) . . . no
C14 C15 C16 120.7(4) . . . no
C15 C16 C24 116.9(4) . . . no
C17 C16 C24 118.6(4) . . . no
C15 C16 C17 124.5(4) . . . no
C16 C17 C18 122.0(4) . . . no
C17 C18 C19 120.8(4) . . . no
C18 C19 C20 124.0(4) . . . no
C20 C19 C23 116.6(4) . . . no
C18 C19 C23 119.4(4) . . . no
C19 C20 C21 120.2(4) . . . no
C20 C21 C22 118.9(4) . . . no
N4 C22 C21 122.9(3) . . . yes
C19 C23 C24 119.4(3) . . . no
N4 C23 C19 123.2(3) . . . yes
N4 C23 C24 117.4(3) . . . yes
N3 C24 C23 118.4(3) . . . yes
N3 C24 C16 121.9(3) . . . yes
C16 C24 C23 119.7(3) . . . no
N5 C25 C26 122.8(4) . . . yes
C25 C26 C27 119.3(4) . . . no
C26 C27 C28 119.8(4) . . . no
C27 C28 C29 123.9(4) . . . no
C29 C28 C36 118.8(4) . . . no
C27 C28 C36 117.3(4) . . . no
C28 C29 C30 121.7(4) . . . no
C29 C30 C31 121.2(4) . . . no
C30 C31 C32 123.7(3) . . . no
C32 C31 C35 117.8(3) . . . no
C30 C31 C35 118.5(4) . . . no
C31 C32 C33 120.3(4) . . . no
C32 C33 C34 118.7(4) . . . no
N6 C34 C33 123.1(4) . . . yes
N6 C35 C36 118.5(3) . . . yes
C31 C35 C36 120.2(3) . . . no
N6 C35 C31 121.3(3) . . . yes
N5 C36 C35 118.4(3) . . . yes
C28 C36 C35 119.6(3) . . . no
N5 C36 C28 122.0(3) . . . yes
F2 C37 F3 106.9(5) . . . yes
S1 C37 F1 112.7(4) . . . yes
S1 C37 F2 110.9(4) . . . yes
S1 C37 F3 111.8(4) . . . yes
F1 C37 F2 106.7(6) . . . yes
F1 C37 F3 107.6(5) . . . yes
S2 C38 F4 114.4(4) . . . yes
S2 C38 F5 112.1(4) . . . yes
S2 C38 F6 106.7(5) . . . yes
F4 C38 F5 115.7(6) . . . yes
F4 C38 F6 106.1(5) . . . yes
F5 C38 F6 100.2(4) . . . yes

loop_
_geom_bond_atom_site_label_1
_geom_bond_atom_site_label_2
_geom_bond_distance
_geom_bond_site_symmetry_1
_geom_bond_site_symmetry_2
_geom_bond_publ_flag
Cu N1 2.042(3) . . yes
Cu N2 2.079(3) . . yes
Cu N3 2.013(3) . . yes
Cu N4 2.325(3) . . yes
Cu N5 2.368(3) . . yes
Cu N6 2.054(3) . . yes
S1 O2 1.427(4) . . yes
S1 O3 1.433(4) . . yes
S1 O1 1.432(4) . . yes
S1 C37 1.803(6) . . yes
S2 O4 1.368(7) . . yes
S2 O5 1.443(5) . . yes
S2 C38 1.812(6) . . yes
S2 O6 1.439(5) . . yes
F1 C37 1.315(7) . . yes
F2 C37 1.329(8) . . yes
F3 C37 1.333(7) . . yes
F4 C38 1.233(8) . . yes
F5 C38 1.294(8) . . yes
F6 C38 1.369(7) . . yes
N1 C12 1.358(4) . . yes
N1 C1 1.332(5) . . yes
N2 C10 1.335(5) . . yes
N2 C11 1.359(4) . . yes
N3 C13 1.318(6) . . yes
N3 C24 1.364(4) . . yes
N4 C23 1.354(4) . . yes
N4 C22 1.328(5) . . yes
N5 C25 1.324(5) . . yes
N5 C36 1.348(4) . . yes
N6 C35 1.370(4) . . yes
N6 C34 1.328(5) . . yes
C1 C2 1.400(6) . . no
C2 C3 1.373(6) . . no
C3 C4 1.395(5) . . no
C4 C12 1.411(5) . . no
C4 C5 1.434(5) . . no
C5 C6 1.354(6) . . no
C6 C7 1.435(6) . . no
C7 C8 1.404(6) . . no
C7 C11 1.404(4) . . no
C8 C9 1.365(6) . . no
C9 C10 1.400(5) . . no
C11 C12 1.437(4) . . no
C13 C14 1.407(6) . . no
C14 C15 1.351(6) . . no
C15 C16 1.409(6) . . no
C16 C24 1.407(5) . . no
C16 C17 1.431(6) . . no
C17 C18 1.345(8) . . no
C18 C19 1.429(6) . . no
C19 C23 1.410(5) . . no
C19 C20 1.415(6) . . no
C20 C21 1.361(6) . . no
C21 C22 1.407(6) . . no
C23 C24 1.445(5) . . no
C25 C26 1.396(6) . . no
C26 C27 1.349(6) . . no
C27 C28 1.411(6) . . no
C28 C29 1.433(6) . . no
C28 C36 1.412(5) . . no
C29 C30 1.344(8) . . no
C30 C31 1.443(6) . . no
C31 C32 1.401(6) . . no
C31 C35 1.408(4) . . no
C32 C33 1.368(6) . . no
C33 C34 1.390(6) . . no
C35 C36 1.438(5) . . no

loop_
_geom_torsion_atom_site_label_1
_geom_torsion_atom_site_label_2
_geom_torsion_atom_site_label_3
_geom_torsion_atom_site_label_4
_geom_torsion
_geom_torsion_site_symmetry_1
_geom_torsion_site_symmetry_2
_geom_torsion_site_symmetry_3
_geom_torsion_site_symmetry_4
_geom_torsion_publ_flag
N2 Cu N1 C1 173.6(3) . . . . no
N2 Cu N1 C12 -5.3(2) . . . . no
N4 Cu N1 C1 77.0(3) . . . . no
N4 Cu N1 C12 -101.9(2) . . . . no
N5 Cu N1 C1 -100.5(3) . . . . no
N5 Cu N1 C12 80.6(2) . . . . no
N6 Cu N1 C1 -24.3(3) . . . . no
N6 Cu N1 C12 156.8(2) . . . . no
N1 Cu N2 C10 178.6(3) . . . . no
N1 Cu N2 C11 6.8(2) . . . . no
N3 Cu N2 C10 -14.2(3) . . . . no
N3 Cu N2 C11 174.0(2) . . . . no
N4 Cu N2 C10 -91.7(3) . . . . no
N4 Cu N2 C11 96.5(2) . . . . no
N5 Cu N2 C10 85.4(3) . . . . no
N5 Cu N2 C11 -86.5(2) . . . . no
N2 Cu N3 C13 91.4(3) . . . . no
N2 Cu N3 C24 -78.9(2) . . . . no
N4 Cu N3 C13 -172.5(3) . . . . no
N4 Cu N3 C24 17.2(2) . . . . no
N5 Cu N3 C13 4.5(3) . . . . no
N5 Cu N3 C24 -165.9(2) . . . . no
N6 Cu N3 C13 -71.8(3) . . . . no
N6 Cu N3 C24 117.8(2) . . . . no
N1 Cu N4 C22 -9.9(3) . . . . no
N1 Cu N4 C23 155.0(2) . . . . no
N2 Cu N4 C22 -90.7(3) . . . . no
N2 Cu N4 C23 74.2(2) . . . . no
N3 Cu N4 C22 177.6(3) . . . . no
N3 Cu N4 C23 -17.6(2) . . . . no
N6 Cu N4 C22 86.4(3) . . . . no
N6 Cu N4 C23 -108.7(2) . . . . no
N1 Cu N5 C25 -86.8(4) . . . . no
N1 Cu N5 C36 90.8(3) . . . . no
N2 Cu N5 C25 -6.1(4) . . . . no
N2 Cu N5 C36 171.5(3) . . . . no
N3 Cu N5 C25 86.5(4) . . . . no
N3 Cu N5 C36 -96.0(3) . . . . no
N6 Cu N5 C25 177.8(4) . . . . no
N6 Cu N5 C36 -4.7(2) . . . . no
N1 Cu N6 C34 92.6(3) . . . . no
N1 Cu N6 C35 -86.0(3) . . . . no
N3 Cu N6 C34 -77.0(3) . . . . no
N3 Cu N6 C35 104.4(3) . . . . no
N4 Cu N6 C34 0.7(3) . . . . no
N4 Cu N6 C35 -178.0(2) . . . . no
N5 Cu N6 C34 -176.2(3) . . . . no
N5 Cu N6 C35 5.2(2) . . . . no
O3 S1 C37 F2 179.1(4) . . . . no
O1 S1 C37 F3 58.6(5) . . . . no
O1 S1 C37 F1 179.9(5) . . . . no
O2 S1 C37 F1 -60.2(6) . . . . no
O3 S1 C37 F1 59.6(6) . . . . no
O1 S1 C37 F2 -60.6(5) . . . . no
O2 S1 C37 F2 59.3(5) . . . . no
O3 S1 C37 F3 -61.7(5) . . . . no
O2 S1 C37 F3 178.5(4) . . . . no
O6 S2 C38 F6 -66.9(4) . . . . no
O5 S2 C38 F6 -178.6(4) . . . . no
O4 S2 C38 F4 179.5(5) . . . . no
O5 S2 C38 F4 -61.6(5) . . . . no
O6 S2 C38 F4 50.1(5) . . . . no
O4 S2 C38 F5 -46.2(5) . . . . no
O5 S2 C38 F5 72.6(5) . . . . no
O6 S2 C38 F5 -175.7(4) . . . . no
O4 S2 C38 F6 62.5(5) . . . . no
Cu N1 C12 C11 3.1(4) . . . . no
C1 N1 C12 C4 3.1(5) . . . . no
C1 N1 C12 C11 -175.9(3) . . . . no
C12 N1 C1 C2 -1.1(5) . . . . no
Cu N1 C12 C4 -177.9(3) . . . . no
Cu N1 C1 C2 -180.0(3) . . . . no
Cu N2 C10 C9 -170.9(3) . . . . no
C11 N2 C10 C9 0.5(5) . . . . no
Cu N2 C11 C7 173.3(3) . . . . no
Cu N2 C11 C12 -7.2(3) . . . . no
C10 N2 C11 C7 0.4(5) . . . . no
C10 N2 C11 C12 179.9(3) . . . . no
C24 N3 C13 C14 2.3(6) . . . . no
C13 N3 C24 C16 -4.2(5) . . . . no
Cu N3 C24 C16 166.7(3) . . . . no
Cu N3 C24 C23 -14.9(3) . . . . no
Cu N3 C13 C14 -167.8(3) . . . . no
C13 N3 C24 C23 174.2(3) . . . . no
Cu N4 C23 C19 -166.5(2) . . . . no
Cu N4 C23 C24 15.6(3) . . . . no
C23 N4 C22 C21 -0.8(5) . . . . no
C22 N4 C23 C24 -176.8(3) . . . . no
C22 N4 C23 C19 1.2(4) . . . . no
Cu N4 C22 C21 162.7(3) . . . . no
Cu N5 C25 C26 175.8(3) . . . . no
Cu N5 C36 C35 3.6(4) . . . . no
C25 N5 C36 C28 1.3(6) . . . . no
C25 N5 C36 C35 -178.4(3) . . . . no
Cu N5 C36 C28 -176.6(3) . . . . no
C36 N5 C25 C26 -1.6(6) . . . . no
C35 N6 C34 C33 2.3(6) . . . . no
Cu N6 C34 C33 -176.4(3) . . . . no
C34 N6 C35 C36 176.1(3) . . . . no
C34 N6 C35 C31 -2.3(5) . . . . no
Cu N6 C35 C31 176.4(3) . . . . no
Cu N6 C35 C36 -5.3(4) . . . . no
N1 C1 C2 C3 -1.3(6) . . . . no
C1 C2 C3 C4 1.7(6) . . . . no
C2 C3 C4 C5 179.4(4) . . . . no
C2 C3 C4 C12 0.1(6) . . . . no
C3 C4 C5 C6 -178.2(4) . . . . no
C5 C4 C12 N1 178.1(3) . . . . no
C5 C4 C12 C11 -2.9(5) . . . . no
C3 C4 C12 N1 -2.6(5) . . . . no
C3 C4 C12 C11 176.4(3) . . . . no
C12 C4 C5 C6 1.0(6) . . . . no
C4 C5 C6 C7 0.6(6) . . . . no
C5 C6 C7 C8 178.3(4) . . . . no
C5 C6 C7 C11 -0.1(6) . . . . no
C11 C7 C8 C9 0.4(6) . . . . no
C6 C7 C11 N2 177.7(3) . . . . no
C6 C7 C11 C12 -1.8(5) . . . . no
C8 C7 C11 N2 -0.8(5) . . . . no
C8 C7 C11 C12 179.7(3) . . . . no
C6 C7 C8 C9 -178.0(4) . . . . no
C7 C8 C9 C10 0.4(6) . . . . no
C8 C9 C10 N2 -0.9(6) . . . . no
N2 C11 C12 C4 -176.1(3) . . . . no
C7 C11 C12 N1 -177.6(3) . . . . no
N2 C11 C12 N1 2.9(4) . . . . no
C7 C11 C12 C4 3.4(5) . . . . no
N3 C13 C14 C15 1.3(6) . . . . no
C13 C14 C15 C16 -3.0(6) . . . . no
C14 C15 C16 C24 1.2(6) . . . . no
C14 C15 C16 C17 -179.1(4) . . . . no
C15 C16 C24 C23 -176.0(3) . . . . no
C17 C16 C24 N3 -177.3(3) . . . . no
C15 C16 C24 N3 2.5(5) . . . . no
C24 C16 C17 C18 -2.6(6) . . . . no
C15 C16 C17 C18 177.6(4) . . . . no
C17 C16 C24 C23 4.3(5) . . . . no
C16 C17 C18 C19 -1.1(6) . . . . no
C17 C18 C19 C20 -176.0(4) . . . . no
C17 C18 C19 C23 3.2(6) . . . . no
C18 C19 C23 N4 -179.3(3) . . . . no
C20 C19 C23 N4 -0.1(5) . . . . no
C20 C19 C23 C24 177.8(3) . . . . no
C18 C19 C23 C24 -1.4(5) . . . . no
C18 C19 C20 C21 177.9(4) . . . . no
C23 C19 C20 C21 -1.3(5) . . . . no
C19 C20 C21 C22 1.6(6) . . . . no
C20 C21 C22 N4 -0.6(6) . . . . no
N4 C23 C24 C16 175.8(3) . . . . no
C19 C23 C24 N3 179.3(3) . . . . no
N4 C23 C24 N3 -2.7(4) . . . . no
C19 C23 C24 C16 -2.3(4) . . . . no
N5 C25 C26 C27 0.9(7) . . . . no
C25 C26 C27 C28 0.2(7) . . . . no
C26 C27 C28 C36 -0.4(6) . . . . no
C26 C27 C28 C29 178.9(5) . . . . no
C36 C28 C29 C30 -0.1(7) . . . . no
C27 C28 C29 C30 -179.4(5) . . . . no
C29 C28 C36 N5 -179.7(4) . . . . no
C27 C28 C36 N5 -0.3(6) . . . . no
C27 C28 C36 C35 179.4(4) . . . . no
C29 C28 C36 C35 0.1(6) . . . . no
C28 C29 C30 C31 0.9(8) . . . . no
C29 C30 C31 C32 177.9(5) . . . . no
C29 C30 C31 C35 -1.7(7) . . . . no
C35 C31 C32 C33 1.6(6) . . . . no
C32 C31 C35 N6 0.4(6) . . . . no
C30 C31 C35 N6 -180.0(4) . . . . no
C30 C31 C35 C36 1.6(6) . . . . no
C30 C31 C32 C33 -178.0(5) . . . . no
C32 C31 C35 C36 -177.9(4) . . . . no
C31 C32 C33 C34 -1.7(7) . . . . no
C32 C33 C34 N6 -0.3(7) . . . . no
N6 C35 C36 N5 0.5(5) . . . . no
N6 C35 C36 C28 -179.3(3) . . . . no
C31 C35 C36 N5 178.9(3) . . . . no
C31 C35 C36 C28 -0.9(5) . . . . no
